data_4023249
loop_
_publ_author_name
'Ken-ichi Sato'
'Shoji Akai'
'Hirotsugu Shoji'
'Naoki Sugita'
'Shiho Yoshida'
'Yoshinao Nagai'
'Katsuhiko Suzuki'
'Yutaka Nakamura'
'Yasuhiro Kajihara'
'Masuo Funabashi'
'Juji Yoshimura'

_publ_contact_author_email akais001@kanagawa-u.ac.jp
_publ_contact_author_fax 81-45-413-9770
_publ_contact_author_name 'Shoji Akai'
_publ_contact_author_phone '81-45-481-5661 ext 3852'
_publ_section_title
;
 Stereoselective and Efficient Total Synthesis of
 Optically Active Tetrodotoxin from D-Glucose
;
_journal_name_full 'Journal of Organic Chemistry'
_journal_page_first 1234
_journal_page_last 1242
_journal_paper_doi 10.1021/jo701655v
_journal_volume 73
_journal_year 2008
_chemical_formula_moiety 'C33 H45 N3 O8 Si '
_chemical_formula_sum 'C33 H45 N3 O8 Si'
_chemical_formula_weight 639.82
_chemical_melting_point 382
_space_group_IT_number 4
_symmetry_cell_setting monoclinic
_symmetry_Int_Tables_number 4
_symmetry_space_group_name_Hall 'P 2yb'
_symmetry_space_group_name_H-M 'P 1 21 1'
_audit_creation_date 2006-06-29
_audit_creation_method 'by CrystalStructure 3.7.0'
_audit_update_record 2007-04-16
_cell_angle_alpha 90.0000
_cell_angle_beta 110.727(5)
_cell_angle_gamma 90.0000
_cell_formula_units_Z 2
_cell_length_a 11.727(13)
_cell_length_b 12.211(12)
_cell_length_c 12.988(14)
_cell_measurement_reflns_used 5457
_cell_measurement_temperature 113.1
_cell_measurement_theta_max 27.5
_cell_measurement_theta_min 3.2
_cell_volume 1739(3)
_computing_cell_refinement CrystalClear
_computing_data_collection CrystalClear
_computing_data_reduction CrystalStructure
_computing_publication_material 'CrystalStructure 3.7.0'
_computing_structure_refinement CRYSTALS
_computing_structure_solution SIR92
_diffrn_detector_area_resol_mean 7.31
_diffrn_measured_fraction_theta_full 0.972
_diffrn_measured_fraction_theta_max 0.972
_diffrn_measurement_device_type 'Rigaku Saturn'
_diffrn_measurement_method \w
_diffrn_radiation_type 'Mo K\a'
_diffrn_radiation_wavelength 0.71070
_diffrn_reflns_av_R_equivalents 0.051
_diffrn_reflns_limit_h_max 15
_diffrn_reflns_limit_h_min -12
_diffrn_reflns_limit_k_max 15
_diffrn_reflns_limit_k_min -15
_diffrn_reflns_limit_l_max 11
_diffrn_reflns_limit_l_min -16
_diffrn_reflns_number 13654
_diffrn_reflns_theta_full 27.46
_diffrn_reflns_theta_max 27.46
_exptl_absorpt_coefficient_mu 0.119
_exptl_absorpt_correction_T_max 0.976
_exptl_absorpt_correction_T_min 0.670
_exptl_absorpt_correction_type multi-scan
_exptl_absorpt_process_details 'Jacobson, R. (1998) Private communication'
_exptl_crystal_colour colorless
_exptl_crystal_density_diffrn 1.222
_exptl_crystal_density_method 'not measured'
_exptl_crystal_description prism
_exptl_crystal_F_000 684.00
_exptl_crystal_size_max 0.20
_exptl_crystal_size_mid 0.20
_exptl_crystal_size_min 0.20
_refine_diff_density_max 0.85
_refine_diff_density_min -0.58
_refine_ls_abs_structure_details rm
_refine_ls_abs_structure_Flack 0
_refine_ls_extinction_coef 43(36)
_refine_ls_extinction_method 'Larson (1970) Crystallographic Computing eq. 22'
_refine_ls_goodness_of_fit_ref 1.000
_refine_ls_hydrogen_treatment refall
_refine_ls_number_parameters 452
_refine_ls_number_reflns 4041
_refine_ls_R_factor_gt 0.0720
_refine_ls_shift/su_max 0.0000
_refine_ls_structure_factor_coef Fsqd
_refine_ls_weighting_details 'w = 1/[0.0014Fo^2^ + 1.0000\s(Fo^2^)]/(4Fo^2^)'
_refine_ls_weighting_scheme calc
_refine_ls_wR_factor_ref 0.1936
_reflns_number_gt 2078
_reflns_number_total 4041
_reflns_threshold_expression F^2^>2.0\s(F^2^)
_cod_data_source_file jo701655v-File004.cif
_cod_data_source_block Compound_22(C)
_cod_original_sg_symbol_H-M 'P 21'
_cod_original_formula_sum 'C33 H45 N3 O8 Si '
_cod_database_code 4023249

loop_
_symmetry_equiv_pos_site_id
_symmetry_equiv_pos_as_xyz
1 +X,+Y,+Z
2 -X,1/2+Y,-Z

loop_
_atom_site_label
_atom_site_type_symbol
_atom_site_fract_x
_atom_site_fract_y
_atom_site_fract_z
_atom_site_U_iso_or_equiv
_atom_site_adp_type
_atom_site_occupancy
_atom_site_symmetry_multiplicity
_atom_site_calc_flag
_atom_site_refinement_flags
_atom_site_disorder_assembly
_atom_site_disorder_group
Si(1) Si 0.19719(16) 0.2006(2) -0.02719(13) 0.0213(4) Uani 1.00 1 d . . .
O(1) O 0.5798(4) 0.0401(5) 0.3702(4) 0.0333(15) Uani 1.00 1 d . . .
O(2) O 0.5942(3) 0.2362(4) 0.5874(3) 0.0241(13) Uani 1.00 1 d . . .
O(3) O 0.4189(4) 0.1645(4) 0.6011(3) 0.0214(12) Uani 1.00 1 d . . .
O(4) O 0.2215(4) 0.3554(4) 0.3952(3) 0.0233(13) Uani 1.00 1 d . . .
O(5) O 0.1071(4) 0.3108(4) 0.4993(3) 0.0254(13) Uani 1.00 1 d . . .
O(6) O 0.2845(4) 0.0660(4) 0.3636(3) 0.0243(13) Uani 1.00 1 d . . .
O(7) O 0.0974(4) -0.0245(5) 0.3157(4) 0.0381(16) Uani 1.00 1 d . . .
O(8) O 0.2385(3) 0.1946(4) 0.1089(3) 0.0234(12) Uani 1.00 1 d . . .
N(1) N 0.5804(5) 0.2692(5) 0.3459(4) 0.0244(17) Uani 1.00 1 d . . .
N(2) N 0.6849(6) 0.2392(5) 0.3794(4) 0.0333(19) Uani 1.00 1 d . . .
N(3) N 0.7877(5) 0.2187(7) 0.3993(5) 0.049(2) Uani 1.00 1 d . . .
C(1) C 0.4918(5) 0.2152(6) 0.3899(5) 0.0196(17) Uani 1.00 1 d . . .
C(2) C 0.4935(6) 0.2768(6) 0.4958(5) 0.0245(18) Uani 1.00 1 d . . .
C(3) C 0.3831(5) 0.2594(6) 0.5313(5) 0.0204(18) Uani 1.00 1 d . . .
C(4) C 0.2565(5) 0.2458(5) 0.4347(5) 0.0177(16) Uani 1.00 1 d . . .
C(5) C 0.2638(5) 0.1810(6) 0.3371(5) 0.0225(18) Uani 1.00 1 d . . .
C(6) C 0.3628(5) 0.2254(6) 0.2973(4) 0.0218(18) Uani 1.00 1 d . . .
C(7) C 0.3588(5) 0.1761(6) 0.1873(4) 0.0240(19) Uani 1.00 1 d . . .
C(8) C 0.1560(5) 0.2086(7) 0.4784(5) 0.0228(17) Uani 1.00 1 d . . .
C(9) C 0.5230(5) 0.0936(6) 0.4158(5) 0.0197(17) Uani 1.00 1 d . . .
C(10) C 0.5453(5) 0.1850(7) 0.6664(5) 0.0248(19) Uani 1.00 1 d . . .
C(11) C 0.6067(6) 0.0748(7) 0.7053(5) 0.034(2) Uani 1.00 1 d . . .
C(12) C 0.5586(6) 0.2636(7) 0.7609(5) 0.032(2) Uani 1.00 1 d . . .
C(13) C 0.1101(6) 0.3845(6) 0.4142(6) 0.026(2) Uani 1.00 1 d . . .
C(14) C 0.1203(6) 0.5006(7) 0.4558(6) 0.034(2) Uani 1.00 1 d . . .
C(15) C 0.0005(6) 0.3653(7) 0.3076(5) 0.035(2) Uani 1.00 1 d . . .
C(16) C 0.2026(6) -0.0088(6) 0.2902(5) 0.027(2) Uani 1.00 1 d . . .
C(17) C 0.1228(9) -0.0880(8) 0.4160(7) 0.054(3) Uani 1.00 1 d . . .
C(18) C 0.0229(5) 0.2007(7) -0.0772(4) 0.0222(16) Uani 1.00 1 d . . .
C(19) C -0.0238(7) 0.0999(7) -0.0362(6) 0.038(2) Uani 1.00 1 d . . .
C(20) C -0.0187(7) 0.3056(7) -0.0385(6) 0.039(2) Uani 1.00 1 d . . .
C(21) C -0.0264(6) 0.1982(8) -0.2062(5) 0.033(2) Uani 1.00 1 d . . .
C(22) C 0.2574(5) 0.0754(6) -0.0765(5) 0.0222(18) Uani 1.00 1 d . . .
C(23) C 0.2953(6) 0.0735(7) -0.1678(6) 0.030(2) Uani 1.00 1 d . . .
C(24) C 0.3337(6) -0.0240(7) -0.2032(6) 0.033(2) Uani 1.00 1 d . . .
C(25) C 0.3380(6) -0.1207(7) -0.1452(5) 0.029(2) Uani 1.00 1 d . . .
C(26) C 0.3023(7) -0.1219(7) -0.0546(6) 0.036(2) Uani 1.00 1 d . . .
C(27) C 0.2626(7) -0.0248(6) -0.0214(5) 0.029(2) Uani 1.00 1 d . . .
C(28) C 0.2564(6) 0.3314(7) -0.0674(6) 0.030(2) Uani 1.00 1 d . . .
C(29) C 0.2401(7) 0.3588(8) -0.1783(6) 0.040(2) Uani 1.00 1 d . . .
C(30) C 0.2815(7) 0.4548(8) -0.2074(6) 0.042(2) Uani 1.00 1 d . . .
C(31) C 0.3438(7) 0.5277(8) -0.1238(7) 0.049(2) Uani 1.00 1 d . . .
C(32) C 0.3650(7) 0.5058(7) -0.0151(6) 0.041(2) Uani 1.00 1 d . . .
C(33) C 0.3214(6) 0.4073(7) 0.0127(5) 0.036(2) Uani 1.00 1 d . . .
H(1) H 0.0500 -0.1197 0.4190 0.072 Uiso 1.00 1 c R . .
H(2) H 0.1591 -0.0435 0.4791 0.072 Uiso 1.00 1 c R . .
H(5) H 0.1653 0.5428 0.4218 0.041 Uiso 1.00 1 c R . .
H(6) H 0.0957 0.1658 0.4253 0.027 Uiso 1.00 1 c R . .
H(7) H 0.1788 0.0189 0.2173 0.034 Uiso 1.00 1 c R . .
H(8) H 0.3357 0.3918 0.0880 0.039 Uiso 1.00 1 c R . .
H(9) H 0.1988 0.3085 -0.2351 0.048 Uiso 1.00 1 c R . .
H(10) H 0.4096 0.5667 0.0503 0.044 Uiso 1.00 1 c R . .
H(11) H 0.3744 0.5933 -0.1437 0.055 Uiso 1.00 1 c R . .
H(12) H 0.2661 0.4709 -0.2827 0.050 Uiso 1.00 1 c R . .
H(13) H 0.0216 0.3129 0.0388 0.044 Uiso 1.00 1 c R . .
H(14) H -0.0076 0.1295 -0.2306 0.036 Uiso 1.00 1 c R . .
H(15) H -0.1122 0.2085 -0.2333 0.036 Uiso 1.00 1 c R . .
H(18) H 0.4175 0.2110 0.1634 0.027 Uiso 1.00 1 c R . .
H(21) H 0.3598 -0.0228 -0.2646 0.041 Uiso 1.00 1 c R . .
H(22) H 0.3802 -0.1831 -0.1717 0.033 Uiso 1.00 1 c R . .
H(23) H 0.3045 -0.1880 -0.0153 0.042 Uiso 1.00 1 c R . .
H(24) H 0.2366 -0.0276 0.0401 0.035 Uiso 1.00 1 c R . .
H(25) H 0.0110 0.2551 -0.2329 0.036 Uiso 1.00 1 c R . .
H(26) H 0.0001 0.3668 -0.0747 0.044 Uiso 1.00 1 c R . .
H(27) H -0.1043 0.3023 -0.0549 0.044 Uiso 1.00 1 c R . .
H(28) H 0.2426 -0.0772 0.2943 0.034 Uiso 1.00 1 c R . .
H(31) H 0.5260 0.3462 0.7383 0.036 Uiso 1.00 1 c R . .
H(32) H 0.5050 0.2402 0.7944 0.036 Uiso 1.00 1 c R . .
H(33) H 0.6300 0.2612 0.8084 0.036 Uiso 1.00 1 c R . .
H(34) H 0.3476 0.3015 0.2843 0.026 Uiso 1.00 1 c R . .
H(35) H 0.0409 0.5306 0.4378 0.041 Uiso 1.00 1 c R . .
H(36) H 0.1608 0.5020 0.5334 0.041 Uiso 1.00 1 c R . .
H(39) H 0.5036 0.3589 0.4716 0.029 Uiso 1.00 1 c R . .
H(40) H 0.3968 0.3233 0.5922 0.024 Uiso 1.00 1 c R . .
H(41) H 0.1898 0.2023 0.2808 0.026 Uiso 1.00 1 c R . .
H(42) H 0.4919 0.0478 0.4676 0.022 Uiso 1.00 1 c R . .
H(43) H 0.1655 -0.1545 0.4006 0.072 Uiso 1.00 1 c R . .
H(44) H 0.1905 0.1674 0.5442 0.027 Uiso 1.00 1 c R . .
H(45) H 0.0144 0.0361 -0.0586 0.044 Uiso 1.00 1 c R . .
H(46) H -0.1064 0.1007 -0.0595 0.044 Uiso 1.00 1 c R . .
H(47) H 0.0122 0.0930 0.0542 0.044 Uiso 1.00 1 c R . .
H(48) H -0.0693 0.3802 0.3262 0.039 Uiso 1.00 1 c R . .
H(49) H -0.0055 0.2805 0.2720 0.039 Uiso 1.00 1 c R . .
H(50) H 0.0129 0.4162 0.2501 0.039 Uiso 1.00 1 c R . .
H(3) H 0.5605 0.0191 0.6576 0.038 Uiso 1.00 1 c R . .
H(4) H 0.6102 0.0607 0.7783 0.038 Uiso 1.00 1 c R . .
H(16) H 0.6870 0.0757 0.7035 0.037 Uiso 1.00 1 c R . .
H(17) H 0.2958 0.1398 -0.2059 0.036 Uiso 1.00 1 c R . .
H(19) H 0.3753 0.0998 0.1954 0.027 Uiso 1.00 1 c R . .

loop_
_atom_site_aniso_label
_atom_site_aniso_U_11
_atom_site_aniso_U_22
_atom_site_aniso_U_33
_atom_site_aniso_U_12
_atom_site_aniso_U_13
_atom_site_aniso_U_23
Si(1) 0.0223(9) 0.0236(11) 0.0158(8) 0.0009(9) 0.0042(7) -0.0001(9)
O(1) 0.030(2) 0.040(3) 0.027(2) 0.010(2) 0.006(2) 0.000(2)
O(2) 0.016(2) 0.033(3) 0.018(2) -0.003(2) 0.0006(18) 0.004(2)
O(3) 0.021(2) 0.024(3) 0.016(2) -0.005(2) 0.0026(19) 0.004(2)
O(4) 0.022(2) 0.020(2) 0.028(2) 0.008(2) 0.008(2) 0.003(2)
O(5) 0.026(2) 0.029(3) 0.022(2) 0.003(2) 0.010(2) -0.001(2)
O(6) 0.023(2) 0.025(3) 0.021(2) -0.002(2) 0.0046(19) -0.000(2)
O(7) 0.028(2) 0.032(3) 0.052(3) -0.009(2) 0.013(2) -0.008(3)
O(8) 0.018(2) 0.035(3) 0.0137(19) 0.003(2) 0.0021(16) 0.005(2)
N(1) 0.029(3) 0.027(3) 0.020(2) -0.010(2) 0.011(2) 0.002(2)
N(2) 0.039(4) 0.039(4) 0.024(3) -0.006(3) 0.014(2) 0.004(3)
N(3) 0.027(3) 0.061(6) 0.057(4) 0.002(4) 0.014(3) 0.008(4)
C(1) 0.017(3) 0.022(4) 0.022(3) -0.002(3) 0.010(2) 0.004(3)
C(2) 0.027(3) 0.030(4) 0.016(3) 0.002(3) 0.007(2) 0.005(3)
C(3) 0.028(3) 0.016(3) 0.016(3) -0.000(3) 0.007(2) 0.001(2)
C(4) 0.013(3) 0.022(3) 0.020(3) 0.005(2) 0.007(2) 0.003(3)
C(5) 0.019(3) 0.033(5) 0.013(2) 0.002(3) 0.003(2) 0.004(3)
C(6) 0.018(3) 0.030(5) 0.016(3) -0.004(3) 0.005(2) -0.001(3)
C(7) 0.019(3) 0.035(5) 0.014(2) 0.005(3) 0.000(2) 0.001(3)
C(8) 0.016(3) 0.032(4) 0.019(3) 0.004(3) 0.004(2) 0.001(3)
C(9) 0.018(3) 0.024(4) 0.014(3) 0.001(3) 0.002(2) -0.003(3)
C(10) 0.025(3) 0.033(5) 0.015(3) -0.007(3) 0.005(2) 0.002(3)
C(11) 0.026(3) 0.049(5) 0.018(3) 0.000(3) -0.002(3) 0.006(3)
C(12) 0.021(3) 0.047(5) 0.023(3) -0.001(3) 0.002(2) -0.008(3)
C(13) 0.018(3) 0.030(4) 0.034(4) 0.007(3) 0.014(3) 0.007(3)
C(14) 0.028(4) 0.030(5) 0.045(4) 0.001(3) 0.015(3) -0.009(4)
C(15) 0.022(3) 0.049(5) 0.026(3) 0.005(3) 0.001(3) -0.007(4)
C(16) 0.027(3) 0.035(5) 0.022(3) -0.010(3) 0.011(2) 0.001(3)
C(17) 0.075(6) 0.053(7) 0.052(5) -0.034(5) 0.043(5) -0.014(5)
C(18) 0.018(3) 0.026(3) 0.017(3) 0.001(3) -0.001(2) -0.006(3)
C(19) 0.027(4) 0.041(6) 0.042(5) -0.007(4) 0.007(3) 0.006(4)
C(20) 0.026(4) 0.045(6) 0.039(5) 0.008(4) 0.002(3) -0.006(4)
C(21) 0.025(3) 0.045(5) 0.021(3) -0.006(4) -0.004(2) 0.004(4)
C(22) 0.018(3) 0.026(4) 0.019(3) -0.000(3) 0.002(2) 0.004(3)
C(23) 0.036(4) 0.028(4) 0.026(3) -0.003(3) 0.011(3) 0.002(3)
C(24) 0.029(4) 0.038(5) 0.035(4) 0.000(3) 0.016(3) -0.007(4)
C(25) 0.030(4) 0.034(5) 0.020(3) 0.012(3) 0.006(3) -0.009(3)
C(26) 0.040(4) 0.035(5) 0.029(4) 0.008(4) 0.006(3) 0.003(4)
C(27) 0.045(4) 0.022(4) 0.020(3) 0.006(3) 0.010(3) 0.002(3)
C(28) 0.028(3) 0.039(5) 0.019(3) 0.002(3) 0.004(3) 0.008(3)
C(29) 0.051(5) 0.046(6) 0.022(4) -0.012(4) 0.013(3) 0.004(4)
C(30) 0.045(5) 0.052(6) 0.029(4) -0.007(4) 0.012(3) 0.017(4)
C(31) 0.042(4) 0.048(6) 0.047(5) -0.017(4) 0.004(4) 0.014(4)
C(32) 0.048(5) 0.031(5) 0.031(4) -0.013(4) -0.002(3) 0.009(4)
C(33) 0.035(4) 0.044(5) 0.018(3) -0.005(4) -0.002(3) 0.005(3)

loop_
_atom_type_symbol
_atom_type_description
_atom_type_scat_dispersion_real
_atom_type_scat_dispersion_imag
_atom_type_scat_source
H H 0.000 0.000
;
International Tables for Crystallography
(1992, Vol. C, Table 6.1.1.4)
;
N N 0.006 0.003
;
International Tables for Crystallography
(1992, Vol. C, Tables 4.2.6.8 and 6.1.1.4)
;
Si Si 0.082 0.070
;
International Tables for Crystallography
(1992, Vol. C, Tables 4.2.6.8 and 6.1.1.4)
;
O O 0.011 0.006
;
International Tables for Crystallography
(1992, Vol. C, Tables 4.2.6.8 and 6.1.1.4)
;
C C 0.003 0.002
;
International Tables for Crystallography
(1992, Vol. C, Tables 4.2.6.8 and 6.1.1.4)
;

loop_
_geom_angle_atom_site_label_1
_geom_angle_atom_site_label_2
_geom_angle_atom_site_label_3
_geom_angle
_geom_angle_publ_flag
_geom_angle_site_symmetry_1
_geom_angle_site_symmetry_2
_geom_angle_site_symmetry_3
O(8) Si(1) C(18) 103.6(2) ? . . .
O(8) Si(1) C(22) 108.8(3) ? . . .
O(8) Si(1) C(28) 109.5(3) ? . . .
C(18) Si(1) C(22) 111.6(3) ? . . .
C(18) Si(1) C(28) 111.0(3) ? . . .
C(22) Si(1) C(28) 111.9(3) ? . . .
C(2) O(2) C(10) 108.3(5) ? . . .
C(3) O(3) C(10) 103.8(5) ? . . .
C(4) O(4) C(13) 109.0(5) ? . . .
C(8) O(5) C(13) 106.2(5) ? . . .
C(5) O(6) C(16) 116.6(4) ? . . .
C(16) O(7) C(17) 111.5(6) ? . . .
Si(1) O(8) C(7) 127.2(4) ? . . .
N(2) N(1) C(1) 118.8(6) ? . . .
N(1) N(2) N(3) 170.2(8) ? . . .
N(1) C(1) C(2) 109.1(5) ? . . .
N(1) C(1) C(6) 106.4(5) ? . . .
N(1) C(1) C(9) 111.3(5) ? . . .
C(2) C(1) C(6) 110.2(5) ? . . .
C(2) C(1) C(9) 110.2(5) ? . . .
C(6) C(1) C(9) 109.6(5) ? . . .
O(2) C(2) C(1) 108.3(6) ? . . .
O(2) C(2) C(3) 103.7(5) ? . . .
C(1) C(2) C(3) 116.7(5) ? . . .
O(3) C(3) C(2) 102.2(5) ? . . .
O(3) C(3) C(4) 113.5(5) ? . . .
C(2) C(3) C(4) 115.6(5) ? . . .
O(4) C(4) C(3) 104.8(5) ? . . .
O(4) C(4) C(5) 106.2(5) ? . . .
O(4) C(4) C(8) 104.3(5) ? . . .
C(3) C(4) C(5) 113.8(5) ? . . .
C(3) C(4) C(8) 111.3(5) ? . . .
C(5) C(4) C(8) 115.3(5) ? . . .
O(6) C(5) C(4) 111.1(5) ? . . .
O(6) C(5) C(6) 110.0(5) ? . . .
C(4) C(5) C(6) 111.7(5) ? . . .
C(1) C(6) C(5) 110.8(5) ? . . .
C(1) C(6) C(7) 112.6(5) ? . . .
C(5) C(6) C(7) 113.5(5) ? . . .
O(8) C(7) C(6) 107.2(5) ? . . .
O(5) C(8) C(4) 102.7(6) ? . . .
O(1) C(9) C(1) 122.5(6) ? . . .
O(2) C(10) O(3) 103.6(4) ? . . .
O(2) C(10) C(11) 110.4(6) ? . . .
O(2) C(10) C(12) 109.8(6) ? . . .
O(3) C(10) C(11) 107.9(6) ? . . .
O(3) C(10) C(12) 111.9(6) ? . . .
C(11) C(10) C(12) 112.8(5) ? . . .
O(4) C(13) O(5) 104.2(5) ? . . .
O(4) C(13) C(14) 109.1(6) ? . . .
O(4) C(13) C(15) 108.9(6) ? . . .
O(5) C(13) C(14) 109.5(6) ? . . .
O(5) C(13) C(15) 110.9(6) ? . . .
C(14) C(13) C(15) 113.7(6) ? . . .
O(6) C(16) O(7) 111.9(6) ? . . .
Si(1) C(18) C(19) 110.7(4) ? . . .
Si(1) C(18) C(20) 108.5(4) ? . . .
Si(1) C(18) C(21) 107.9(4) ? . . .
C(19) C(18) C(20) 111.7(6) ? . . .
C(19) C(18) C(21) 108.5(6) ? . . .
C(20) C(18) C(21) 109.3(6) ? . . .
Si(1) C(22) C(23) 124.6(6) ? . . .
Si(1) C(22) C(27) 119.0(6) ? . . .
C(23) C(22) C(27) 116.4(7) ? . . .
C(22) C(23) C(24) 121.5(7) ? . . .
C(23) C(24) C(25) 119.7(8) ? . . .
C(24) C(25) C(26) 120.4(8) ? . . .
C(25) C(26) C(27) 119.3(8) ? . . .
C(22) C(27) C(26) 122.7(8) ? . . .
Si(1) C(28) C(29) 123.2(6) ? . . .
Si(1) C(28) C(33) 120.8(6) ? . . .
C(29) C(28) C(33) 116.1(8) ? . . .
C(28) C(29) C(30) 123.0(7) ? . . .
C(29) C(30) C(31) 118.0(8) ? . . .
C(30) C(31) C(32) 122.2(9) ? . . .
C(31) C(32) C(33) 118.9(7) ? . . .
C(28) C(33) C(32) 121.9(7) ? . . .
O(2) C(2) H(39) 115.1 ? . . .
C(1) C(2) H(39) 99.3 ? . . .
C(3) C(2) H(39) 114.2 ? . . .
O(3) C(3) H(40) 100.7 ? . . .
C(2) C(3) H(40) 101.4 ? . . .
C(4) C(3) H(40) 120.8 ? . . .
O(6) C(5) H(41) 118.7 ? . . .
C(4) C(5) H(41) 101.1 ? . . .
C(6) C(5) H(41) 103.8 ? . . .
C(1) C(6) H(34) 106.5 ? . . .
C(5) C(6) H(34) 106.9 ? . . .
C(7) C(6) H(34) 106.0 ? . . .
O(8) C(7) H(18) 110.0 ? . . .
O(8) C(7) H(19) 110.1 ? . . .
C(6) C(7) H(18) 110.0 ? . . .
C(6) C(7) H(19) 110.1 ? . . .
H(18) C(7) H(19) 109.5 ? . . .
O(5) C(8) H(6) 111.6 ? . . .
O(5) C(8) H(44) 111.1 ? . . .
C(4) C(8) H(6) 111.3 ? . . .
C(4) C(8) H(44) 110.4 ? . . .
H(6) C(8) H(44) 109.5 ? . . .
O(1) C(9) H(42) 113.7 ? . . .
C(1) C(9) H(42) 123.6 ? . . .
C(10) C(11) H(3) 108.8 ? . . .
C(10) C(11) H(4) 109.8 ? . . .
C(10) C(11) H(16) 109.8 ? . . .
H(3) C(11) H(4) 109.5 ? . . .
H(3) C(11) H(16) 109.5 ? . . .
H(4) C(11) H(16) 109.5 ? . . .
C(10) C(12) H(31) 116.3 ? . . .
C(10) C(12) H(32) 106.9 ? . . .
C(10) C(12) H(33) 111.0 ? . . .
H(31) C(12) H(32) 100.4 ? . . .
H(31) C(12) H(33) 113.2 ? . . .
H(32) C(12) H(33) 108.0 ? . . .
C(13) C(14) H(5) 109.2 ? . . .
C(13) C(14) H(35) 109.1 ? . . .
C(13) C(14) H(36) 110.1 ? . . .
H(5) C(14) H(35) 109.5 ? . . .
H(5) C(14) H(36) 109.5 ? . . .
H(35) C(14) H(36) 109.5 ? . . .
C(13) C(15) H(48) 105.3 ? . . .
C(13) C(15) H(49) 114.9 ? . . .
C(13) C(15) H(50) 106.0 ? . . .
H(48) C(15) H(49) 110.3 ? . . .
H(48) C(15) H(50) 115.3 ? . . .
H(49) C(15) H(50) 105.3 ? . . .
O(6) C(16) H(7) 109.3 ? . . .
O(6) C(16) H(28) 108.9 ? . . .
O(7) C(16) H(7) 108.2 ? . . .
O(7) C(16) H(28) 109.1 ? . . .
H(7) C(16) H(28) 109.5 ? . . .
O(7) C(17) H(1) 110.6 ? . . .
O(7) C(17) H(2) 110.8 ? . . .
O(7) C(17) H(43) 102.1 ? . . .
H(1) C(17) H(2) 109.5 ? . . .
H(1) C(17) H(43) 101.3 ? . . .
H(2) C(17) H(43) 121.9 ? . . .
C(18) C(19) H(45) 106.1 ? . . .
C(18) C(19) H(46) 110.4 ? . . .
C(18) C(19) H(47) 112.7 ? . . .
H(45) C(19) H(46) 116.8 ? . . .
H(45) C(19) H(47) 102.2 ? . . .
H(46) C(19) H(47) 108.5 ? . . .
C(18) C(20) H(13) 109.3 ? . . .
C(18) C(20) H(26) 109.9 ? . . .
C(18) C(20) H(27) 109.1 ? . . .
H(13) C(20) H(26) 109.5 ? . . .
H(13) C(20) H(27) 109.5 ? . . .
H(26) C(20) H(27) 109.5 ? . . .
C(18) C(21) H(14) 109.5 ? . . .
C(18) C(21) H(15) 109.5 ? . . .
C(18) C(21) H(25) 109.4 ? . . .
H(14) C(21) H(15) 109.5 ? . . .
H(14) C(21) H(25) 109.5 ? . . .
H(15) C(21) H(25) 109.5 ? . . .
C(22) C(23) H(17) 119.2 ? . . .
C(24) C(23) H(17) 119.3 ? . . .
C(23) C(24) H(21) 119.8 ? . . .
C(25) C(24) H(21) 120.4 ? . . .
C(24) C(25) H(22) 112.1 ? . . .
C(26) C(25) H(22) 127.0 ? . . .
C(25) C(26) H(23) 120.5 ? . . .
C(27) C(26) H(23) 120.2 ? . . .
C(22) C(27) H(24) 119.3 ? . . .
C(26) C(27) H(24) 118.1 ? . . .
C(28) C(29) H(9) 118.9 ? . . .
C(30) C(29) H(9) 118.1 ? . . .
C(29) C(30) H(12) 120.2 ? . . .
C(31) C(30) H(12) 121.8 ? . . .
C(30) C(31) H(11) 118.0 ? . . .
C(32) C(31) H(11) 119.7 ? . . .
C(31) C(32) H(10) 121.5 ? . . .
C(33) C(32) H(10) 119.5 ? . . .
C(28) C(33) H(8) 118.9 ? . . .
C(32) C(33) H(8) 119.2 ? . . .

loop_
_geom_bond_atom_site_label_1
_geom_bond_atom_site_label_2
_geom_bond_distance
_geom_bond_publ_flag
_geom_bond_site_symmetry_1
_geom_bond_site_symmetry_2
Si(1) O(8) 1.661(4) ? . .
Si(1) C(18) 1.913(6) ? . .
Si(1) C(22) 1.888(8) ? . .
Si(1) C(28) 1.888(9) ? . .
O(1) C(9) 1.225(9) ? . .
O(2) C(2) 1.436(7) ? . .
O(2) C(10) 1.479(9) ? . .
O(3) C(3) 1.440(8) ? . .
O(3) C(10) 1.445(7) ? . .
O(4) C(4) 1.440(8) ? . .
O(4) C(13) 1.457(9) ? . .
O(5) C(8) 1.439(10) ? . .
O(5) C(13) 1.435(9) ? . .
O(6) C(5) 1.445(9) ? . .
O(6) C(16) 1.421(8) ? . .
O(7) C(16) 1.399(10) ? . .
O(7) C(17) 1.454(11) ? . .
O(8) C(7) 1.436(6) ? . .
N(1) N(2) 1.203(9) ? . .
N(1) C(1) 1.503(10) ? . .
N(2) N(3) 1.168(9) ? . .
C(1) C(2) 1.561(10) ? . .
C(1) C(6) 1.569(7) ? . .
C(1) C(9) 1.537(10) ? . .
C(2) C(3) 1.536(11) ? . .
C(3) C(4) 1.577(7) ? . .
C(4) C(5) 1.523(10) ? . .
C(4) C(8) 1.546(10) ? . .
C(5) C(6) 1.528(10) ? . .
C(6) C(7) 1.536(9) ? . .
C(10) C(11) 1.526(11) ? . .
C(10) C(12) 1.522(10) ? . .
C(13) C(14) 1.508(12) ? . .
C(13) C(15) 1.537(8) ? . .
C(18) C(19) 1.519(12) ? . .
C(18) C(20) 1.518(12) ? . .
C(18) C(21) 1.567(8) ? . .
C(22) C(23) 1.407(12) ? . .
C(22) C(27) 1.408(11) ? . .
C(23) C(24) 1.406(12) ? . .
C(24) C(25) 1.392(12) ? . .
C(25) C(26) 1.382(12) ? . .
C(26) C(27) 1.397(12) ? . .
C(28) C(29) 1.425(11) ? . .
C(28) C(33) 1.400(11) ? . .
C(29) C(30) 1.373(14) ? . .
C(30) C(31) 1.394(12) ? . .
C(31) C(32) 1.370(13) ? . .
C(32) C(33) 1.404(13) ? . .
C(2) H(39) 1.069 ? . .
C(3) H(40) 1.081 ? . .
C(5) H(41) 0.951 ? . .
C(6) H(34) 0.950 ? . .
C(7) H(18) 0.950 ? . .
C(7) H(19) 0.950 ? . .
C(8) H(6) 0.950 ? . .
C(8) H(44) 0.950 ? . .
C(9) H(42) 1.035 ? . .
C(11) H(3) 0.950 ? . .
C(11) H(4) 0.950 ? . .
C(11) H(16) 0.950 ? . .
C(12) H(31) 1.082 ? . .
C(12) H(32) 0.927 ? . .
C(12) H(33) 0.846 ? . .
C(14) H(5) 0.950 ? . .
C(14) H(35) 0.950 ? . .
C(14) H(36) 0.950 ? . .
C(16) H(7) 0.950 ? . .
C(16) H(28) 0.950 ? . .
C(17) H(1) 0.950 ? . .
C(17) H(2) 0.950 ? . .
C(17) H(43) 1.010 ? . .
C(19) H(45) 0.991 ? . .
C(19) H(46) 0.907 ? . .
C(19) H(47) 1.101 ? . .
C(20) H(13) 0.950 ? . .
C(20) H(26) 0.950 ? . .
C(20) H(27) 0.950 ? . .
C(21) H(14) 0.950 ? . .
C(21) H(15) 0.950 ? . .
C(21) H(25) 0.950 ? . .
C(23) H(17) 0.950 ? . .
C(24) H(21) 0.950 ? . .
C(25) H(22) 1.031 ? . .
C(26) H(23) 0.950 ? . .
C(27) H(24) 0.950 ? . .
C(29) H(9) 0.950 ? . .
C(30) H(12) 0.950 ? . .
C(31) H(11) 0.950 ? . .
C(32) H(10) 1.110 ? . .
C(33) H(8) 0.950 ? . .

loop_
_geom_contact_atom_site_label_1
_geom_contact_atom_site_label_2
_geom_contact_distance
_geom_contact_publ_flag
_geom_contact_site_symmetry_1
_geom_contact_site_symmetry_2
O(1) C(14) 3.476(8) ? . 64602
O(1) C(30) 3.261(12) ? . 64502
O(5) C(17) 3.479(13) ? . 55602
N(1) C(24) 3.486(11) ? . 65502
N(1) C(25) 3.360(11) ? . 65502
N(2) C(17) 3.515(11) ? . 65602
N(2) C(25) 3.417(10) ? . 65502
N(3) C(14) 3.218(11) ? . 64602
N(3) C(15) 3.598(12) ? . 65501
N(3) C(17) 3.263(13) ? . 65602
C(14) O(1) 3.476(8) ? . 65602
C(14) N(3) 3.218(11) ? . 65602
C(15) N(3) 3.598(12) ? . 45501
C(17) O(5) 3.479(13) ? . 54602
C(17) N(2) 3.515(11) ? . 64602
C(17) N(3) 3.263(13) ? . 64602
C(24) N(1) 3.486(11) ? . 64502
C(25) N(1) 3.360(11) ? . 64502
C(25) N(2) 3.417(10) ? . 64502
C(30) O(1) 3.261(12) ? . 65502
O(1) H(5) 3.244 ? . 64602
O(1) H(11) 3.238 ? . 64502
O(1) H(12) 2.593 ? . 64502
O(1) H(31) 2.810 ? . 64602
O(1) H(36) 2.889 ? . 64602
O(1) H(39) 3.391 ? . 64602
O(1) H(40) 2.689 ? . 64602
O(2) H(15) 3.423 ? . 65601
O(2) H(28) 3.022 ? . 65602
O(2) H(43) 3.072 ? . 65602
O(3) H(21) 3.100 ? . 55601
O(3) H(17) 3.319 ? . 55601
O(4) H(48) 3.219 ? . .
O(4) H(49) 2.733 ? . .
O(4) H(50) 2.612 ? . .
O(4) H(3) 3.499 ? . 65602
O(4) H(16) 3.317 ? . 65602
O(5) H(1) 2.574 ? . 55602
O(5) H(9) 3.230 ? . 55601
O(5) H(12) 3.403 ? . 55601
O(5) H(48) 2.600 ? . .
O(5) H(49) 2.799 ? . .
O(5) H(50) 3.290 ? . .
O(7) H(15) 3.455 ? . 54502
O(7) H(25) 3.007 ? . 54502
O(7) H(26) 3.214 ? . 54502
N(1) H(11) 3.575 ? . 64502
N(1) H(21) 2.930 ? . 65502
N(1) H(22) 2.533 ? . 65502
N(1) H(3) 3.463 ? . 65602
N(2) H(2) 3.374 ? . 65602
N(2) H(5) 3.507 ? . 64602
N(2) H(11) 3.395 ? . 64502
N(2) H(21) 3.223 ? . 65502
N(2) H(22) 2.703 ? . 65502
N(2) H(36) 3.391 ? . 64602
N(2) H(43) 3.063 ? . 65602
N(3) H(1) 3.147 ? . 65602
N(3) H(2) 3.259 ? . 65602
N(3) H(5) 3.068 ? . 64602
N(3) H(6) 3.566 ? . 65501
N(3) H(11) 3.537 ? . 64502
N(3) H(12) 3.342 ? . 64502
N(3) H(22) 3.152 ? . 65502
N(3) H(35) 3.284 ? . 64602
N(3) H(36) 2.786 ? . 64602
N(3) H(43) 2.906 ? . 65602
N(3) H(48) 2.954 ? . 65501
N(3) H(49) 3.466 ? . 65501
C(2) H(42) 3.339 ? . 65602
C(2) H(3) 3.497 ? . 65602
C(4) H(49) 3.081 ? . .
C(5) H(49) 3.206 ? . .
C(7) H(11) 3.519 ? . 64502
C(7) H(22) 3.578 ? . 65502
C(8) H(48) 3.404 ? . .
C(8) H(49) 2.820 ? . .
C(9) H(5) 3.570 ? . 64602
C(9) H(31) 3.557 ? . 64602
C(9) H(39) 3.283 ? . 64602
C(9) H(40) 3.444 ? . 64602
C(11) H(8) 3.374 ? . 64602
C(11) H(10) 3.249 ? . 64602
C(11) H(15) 3.507 ? . 65601
C(11) H(21) 3.281 ? . 55601
C(11) H(34) 3.375 ? . 64602
C(11) H(39) 3.435 ? . 64602
C(12) H(10) 3.360 ? . 64602
C(12) H(23) 3.176 ? . 65602
C(12) H(28) 3.302 ? . 65602
C(12) H(17) 3.593 ? . 55601
C(13) H(1) 3.332 ? . 55602
C(13) H(48) 2.008 ? . .
C(13) H(49) 2.255 ? . .
C(13) H(50) 2.067 ? . .
C(14) H(1) 3.330 ? . 55602
C(14) H(12) 3.237 ? . 55601
C(14) H(14) 3.169 ? . 55502
C(14) H(48) 2.701 ? . .
C(14) H(49) 3.551 ? . .
C(14) H(50) 2.722 ? . .
C(15) H(14) 3.387 ? . 55502
C(15) H(48) 0.950 ? . .
C(15) H(49) 1.125 ? . .
C(15) H(50) 1.022 ? . .
C(16) H(26) 3.329 ? . 54502
C(17) H(15) 3.408 ? . 54502
C(17) H(25) 3.024 ? . 54502
C(17) H(35) 3.460 ? . 54602
C(19) H(13) 3.504 ? . 54502
C(19) H(26) 3.158 ? . 54502
C(20) H(7) 3.552 ? . 55502
C(20) H(24) 3.263 ? . 55502
C(20) H(45) 3.078 ? . 55502
C(20) H(47) 3.518 ? . 55502
C(21) H(1) 3.481 ? . 55502
C(21) H(5) 3.297 ? . 54502
C(21) H(35) 3.592 ? . 54502
C(21) H(43) 3.059 ? . 55502
C(21) H(50) 3.503 ? . 54502
C(21) H(16) 3.482 ? . 45401
C(23) H(10) 3.251 ? . 64502
C(23) H(32) 3.360 ? . 55401
C(24) H(10) 3.162 ? . 64502
C(24) H(48) 3.167 ? . 54502
C(24) H(4) 3.492 ? . 55401
C(25) H(10) 3.595 ? . 64502
C(25) H(11) 3.518 ? . 54501
C(25) H(48) 3.196 ? . 54502
C(26) H(27) 3.258 ? . 54502
C(26) H(33) 3.331 ? . 64602
C(27) H(27) 3.192 ? . 54502
C(29) H(32) 3.557 ? . 55401
C(30) H(31) 3.450 ? . 55401
C(30) H(36) 3.208 ? . 55401
C(32) H(4) 3.060 ? . 65602
C(33) H(22) 3.552 ? . 65502
C(33) H(4) 3.159 ? . 65602
H(1) O(5) 2.574 ? . 54602
H(1) N(3) 3.147 ? . 64602
H(1) C(13) 3.332 ? . 54602
H(1) C(14) 3.330 ? . 54602
H(1) C(21) 3.481 ? . 54502
H(1) H(9) 3.171 ? . 54502
H(1) H(15) 3.464 ? . 54502
H(1) H(25) 2.733 ? . 54502
H(1) H(35) 3.061 ? . 54602
H(1) H(36) 3.127 ? . 54602
H(1) H(48) 3.236 ? . 54602
H(2) N(2) 3.374 ? . 64602
H(2) N(3) 3.259 ? . 64602
H(2) H(21) 3.337 ? . 55601
H(2) H(35) 3.046 ? . 54602
H(2) H(48) 3.202 ? . 54602
H(5) O(1) 3.244 ? . 65602
H(5) N(2) 3.507 ? . 65602
H(5) N(3) 3.068 ? . 65602
H(5) C(9) 3.570 ? . 65602
H(5) C(21) 3.297 ? . 55502
H(5) H(14) 2.731 ? . 55502
H(5) H(15) 3.066 ? . 55502
H(5) H(48) 3.261 ? . .
H(5) H(50) 2.782 ? . .
H(5) H(16) 2.794 ? . 65602
H(6) N(3) 3.566 ? . 45501
H(6) H(35) 3.236 ? . 54602
H(6) H(48) 3.239 ? . .
H(6) H(49) 2.379 ? . .
H(7) C(20) 3.552 ? . 54502
H(7) H(26) 2.921 ? . 54502
H(7) H(27) 3.301 ? . 54502
H(8) C(11) 3.374 ? . 65602
H(8) H(22) 3.249 ? . 65502
H(8) H(3) 3.460 ? . 65602
H(8) H(4) 2.626 ? . 65602
H(9) O(5) 3.230 ? . 55401
H(9) H(1) 3.171 ? . 55502
H(9) H(32) 3.572 ? . 55401
H(9) H(44) 3.316 ? . 55401
H(10) C(11) 3.249 ? . 65602
H(10) C(12) 3.360 ? . 65602
H(10) C(23) 3.251 ? . 65502
H(10) C(24) 3.162 ? . 65502
H(10) C(25) 3.595 ? . 65502
H(10) H(21) 3.306 ? . 65502
H(10) H(23) 3.237 ? . 56501
H(10) H(32) 2.852 ? . 65602
H(10) H(33) 3.136 ? . 65602
H(10) H(4) 2.321 ? . 65602
H(10) H(17) 3.446 ? . 65502
H(11) O(1) 3.238 ? . 65502
H(11) N(1) 3.575 ? . 65502
H(11) N(2) 3.395 ? . 65502
H(11) N(3) 3.537 ? . 65502
H(11) C(7) 3.519 ? . 65502
H(11) C(25) 3.518 ? . 56501
H(11) H(18) 2.920 ? . 65502
H(11) H(22) 2.759 ? . 56501
H(11) H(23) 3.399 ? . 56501
H(11) H(19) 3.236 ? . 65502
H(12) O(1) 2.593 ? . 65502
H(12) O(5) 3.403 ? . 55401
H(12) N(3) 3.342 ? . 65502
H(12) C(14) 3.237 ? . 55401
H(12) H(31) 3.330 ? . 55401
H(12) H(36) 2.299 ? . 55401
H(12) H(40) 3.163 ? . 55401
H(13) C(19) 3.504 ? . 55502
H(13) H(24) 3.438 ? . 55502
H(13) H(45) 2.784 ? . 55502
H(13) H(49) 3.181 ? . .
H(13) H(50) 3.055 ? . .
H(14) C(14) 3.169 ? . 54502
H(14) C(15) 3.387 ? . 54502
H(14) H(5) 2.731 ? . 54502
H(14) H(35) 2.847 ? . 54502
H(14) H(43) 3.516 ? . 55502
H(14) H(48) 3.523 ? . 54502
H(14) H(50) 2.616 ? . 54502
H(14) H(16) 3.439 ? . 45401
H(15) O(2) 3.423 ? . 45401
H(15) O(7) 3.455 ? . 55502
H(15) C(11) 3.507 ? . 45401
H(15) C(17) 3.408 ? . 55502
H(15) H(1) 3.464 ? . 55502
H(15) H(5) 3.066 ? . 54502
H(15) H(28) 2.993 ? . 55502
H(15) H(33) 3.317 ? . 45401
H(15) H(43) 2.636 ? . 55502
H(15) H(16) 2.735 ? . 45401
H(18) H(11) 2.920 ? . 64502
H(18) H(22) 2.670 ? . 65502
H(21) O(3) 3.100 ? . 55401
H(21) N(1) 2.930 ? . 64502
H(21) N(2) 3.223 ? . 64502
H(21) C(11) 3.281 ? . 55401
H(21) H(2) 3.337 ? . 55401
H(21) H(10) 3.306 ? . 64502
H(21) H(32) 3.589 ? . 55401
H(21) H(44) 3.466 ? . 55401
H(21) H(48) 3.423 ? . 54502
H(21) H(3) 2.916 ? . 55401
H(21) H(4) 2.970 ? . 55401
H(22) N(1) 2.533 ? . 64502
H(22) N(2) 2.703 ? . 64502
H(22) N(3) 3.152 ? . 64502
H(22) C(7) 3.578 ? . 64502
H(22) C(33) 3.552 ? . 64502
H(22) H(8) 3.249 ? . 64502
H(22) H(11) 2.759 ? . 54501
H(22) H(18) 2.670 ? . 64502
H(22) H(48) 3.569 ? . 54502
H(23) C(12) 3.176 ? . 64602
H(23) H(10) 3.237 ? . 54501
H(23) H(11) 3.399 ? . 54501
H(23) H(27) 2.807 ? . 54502
H(23) H(31) 3.464 ? . 64602
H(23) H(32) 3.075 ? . 64602
H(23) H(33) 2.596 ? . 64602
H(24) C(20) 3.263 ? . 54502
H(24) H(13) 3.438 ? . 54502
H(24) H(26) 3.234 ? . 54502
H(24) H(27) 2.640 ? . 54502
H(24) H(31) 3.569 ? . 64602
H(24) H(33) 3.285 ? . 64602
H(25) O(7) 3.007 ? . 55502
H(25) C(17) 3.024 ? . 55502
H(25) H(1) 2.733 ? . 55502
H(25) H(28) 3.463 ? . 55502
H(25) H(43) 2.656 ? . 55502
H(26) O(7) 3.214 ? . 55502
H(26) C(16) 3.329 ? . 55502
H(26) C(19) 3.158 ? . 55502
H(26) H(7) 2.921 ? . 55502
H(26) H(24) 3.234 ? . 55502
H(26) H(28) 3.310 ? . 55502
H(26) H(45) 2.741 ? . 55502
H(26) H(46) 3.349 ? . 55502
H(26) H(47) 2.784 ? . 55502
H(27) C(26) 3.258 ? . 55502
H(27) C(27) 3.192 ? . 55502
H(27) H(7) 3.301 ? . 55502
H(27) H(23) 2.807 ? . 55502
H(27) H(24) 2.640 ? . 55502
H(27) H(28) 3.300 ? . 55502
H(27) H(33) 3.033 ? . 45401
H(27) H(45) 3.215 ? . 55502
H(28) O(2) 3.022 ? . 64602
H(28) C(12) 3.302 ? . 64602
H(28) H(15) 2.993 ? . 54502
H(28) H(25) 3.463 ? . 54502
H(28) H(26) 3.310 ? . 54502
H(28) H(27) 3.300 ? . 54502
H(28) H(31) 3.038 ? . 64602
H(28) H(33) 3.051 ? . 64602
H(28) H(39) 3.509 ? . 64602
H(31) O(1) 2.810 ? . 65602
H(31) C(9) 3.557 ? . 65602
H(31) C(30) 3.450 ? . 55601
H(31) H(12) 3.330 ? . 55601
H(31) H(23) 3.464 ? . 65602
H(31) H(24) 3.569 ? . 65602
H(31) H(28) 3.038 ? . 65602
H(31) H(42) 3.586 ? . 65602
H(31) H(19) 3.311 ? . 65602
H(32) C(23) 3.360 ? . 55601
H(32) C(29) 3.557 ? . 55601
H(32) H(9) 3.572 ? . 55601
H(32) H(10) 2.852 ? . 64602
H(32) H(21) 3.589 ? . 55601
H(32) H(23) 3.075 ? . 65602
H(32) H(17) 2.741 ? . 55601
H(33) C(26) 3.331 ? . 65602
H(33) H(10) 3.136 ? . 64602
H(33) H(15) 3.317 ? . 65601
H(33) H(23) 2.596 ? . 65602
H(33) H(24) 3.285 ? . 65602
H(33) H(27) 3.033 ? . 65601
H(33) H(28) 3.051 ? . 65602
H(33) H(46) 3.548 ? . 65601
H(34) C(11) 3.375 ? . 65602
H(34) H(3) 2.866 ? . 65602
H(34) H(4) 3.348 ? . 65602
H(34) H(16) 3.383 ? . 65602
H(35) N(3) 3.284 ? . 65602
H(35) C(17) 3.460 ? . 55602
H(35) C(21) 3.592 ? . 55502
H(35) H(1) 3.061 ? . 55602
H(35) H(2) 3.046 ? . 55602
H(35) H(6) 3.236 ? . 55602
H(35) H(14) 2.847 ? . 55502
H(35) H(44) 3.264 ? . 55602
H(35) H(48) 2.412 ? . .
H(35) H(50) 2.727 ? . .
H(36) O(1) 2.889 ? . 65602
H(36) N(2) 3.391 ? . 65602
H(36) N(3) 2.786 ? . 65602
H(36) C(30) 3.208 ? . 55601
H(36) H(1) 3.127 ? . 55602
H(36) H(12) 2.299 ? . 55601
H(36) H(48) 3.405 ? . .
H(39) O(1) 3.391 ? . 65602
H(39) C(9) 3.283 ? . 65602
H(39) C(11) 3.435 ? . 65602
H(39) H(28) 3.509 ? . 65602
H(39) H(42) 2.433 ? . 65602
H(39) H(3) 2.513 ? . 65602
H(40) O(1) 2.689 ? . 65602
H(40) C(9) 3.444 ? . 65602
H(40) H(12) 3.163 ? . 55601
H(40) H(42) 3.246 ? . 65602
H(41) H(49) 2.447 ? . .
H(41) H(50) 3.270 ? . .
H(42) C(2) 3.339 ? . 64602
H(42) H(31) 3.586 ? . 64602
H(42) H(39) 2.433 ? . 64602
H(42) H(40) 3.246 ? . 64602
H(43) O(2) 3.072 ? . 64602
H(43) N(2) 3.063 ? . 64602
H(43) N(3) 2.906 ? . 64602
H(43) C(21) 3.059 ? . 54502
H(43) H(14) 3.516 ? . 54502
H(43) H(15) 2.636 ? . 54502
H(43) H(25) 2.656 ? . 54502
H(44) H(9) 3.316 ? . 55601
H(44) H(21) 3.466 ? . 55601
H(44) H(35) 3.264 ? . 54602
H(44) H(17) 3.055 ? . 55601
H(45) C(20) 3.078 ? . 54502
H(45) H(13) 2.784 ? . 54502
H(45) H(26) 2.741 ? . 54502
H(45) H(27) 3.215 ? . 54502
H(45) H(50) 2.805 ? . 54502
H(46) H(26) 3.349 ? . 54502
H(46) H(33) 3.548 ? . 45401
H(46) H(4) 3.282 ? . 45401
H(46) H(16) 3.188 ? . 45401
H(47) C(20) 3.518 ? . 54502
H(47) H(26) 2.784 ? . 54502
H(48) O(4) 3.219 ? . .
H(48) O(5) 2.600 ? . .
H(48) N(3) 2.954 ? . 45501
H(48) C(8) 3.404 ? . .
H(48) C(13) 2.008 ? . .
H(48) C(14) 2.701 ? . .
H(48) C(15) 0.950 ? . .
H(48) C(24) 3.167 ? . 55502
H(48) C(25) 3.196 ? . 55502
H(48) H(1) 3.236 ? . 55602
H(48) H(2) 3.202 ? . 55602
H(48) H(5) 3.261 ? . .
H(48) H(6) 3.239 ? . .
H(48) H(14) 3.523 ? . 55502
H(48) H(21) 3.423 ? . 55502
H(48) H(22) 3.569 ? . 55502
H(48) H(35) 2.412 ? . .
H(48) H(36) 3.405 ? . .
H(48) H(49) 1.706 ? . .
H(48) H(50) 1.666 ? . .
H(49) O(4) 2.733 ? . .
H(49) O(5) 2.799 ? . .
H(49) N(3) 3.466 ? . 45501
H(49) C(4) 3.081 ? . .
H(49) C(5) 3.206 ? . .
H(49) C(8) 2.820 ? . .
H(49) C(13) 2.255 ? . .
H(49) C(14) 3.551 ? . .
H(49) C(15) 1.125 ? . .
H(49) H(6) 2.379 ? . .
H(49) H(13) 3.181 ? . .
H(49) H(41) 2.447 ? . .
H(49) H(48) 1.706 ? . .
H(49) H(50) 1.707 ? . .
H(50) O(4) 2.612 ? . .
H(50) O(5) 3.290 ? . .
H(50) C(13) 2.067 ? . .
H(50) C(14) 2.722 ? . .
H(50) C(15) 1.022 ? . .
H(50) C(21) 3.503 ? . 55502
H(50) H(5) 2.782 ? . .
H(50) H(13) 3.055 ? . .
H(50) H(14) 2.616 ? . 55502
H(50) H(35) 2.727 ? . .
H(50) H(41) 3.270 ? . .
H(50) H(45) 2.805 ? . 55502
H(50) H(48) 1.666 ? . .
H(50) H(49) 1.707 ? . .
H(3) O(4) 3.499 ? . 64602
H(3) N(1) 3.463 ? . 64602
H(3) C(2) 3.497 ? . 64602
H(3) H(8) 3.460 ? . 64602
H(3) H(21) 2.916 ? . 55601
H(3) H(34) 2.866 ? . 64602
H(3) H(39) 2.513 ? . 64602
H(4) C(24) 3.492 ? . 55601
H(4) C(32) 3.060 ? . 64602
H(4) C(33) 3.159 ? . 64602
H(4) H(8) 2.626 ? . 64602
H(4) H(10) 2.321 ? . 64602
H(4) H(21) 2.970 ? . 55601
H(4) H(34) 3.348 ? . 64602
H(4) H(46) 3.282 ? . 65601
H(16) O(4) 3.317 ? . 64602
H(16) C(21) 3.482 ? . 65601
H(16) H(5) 2.794 ? . 64602
H(16) H(14) 3.439 ? . 65601
H(16) H(15) 2.735 ? . 65601
H(16) H(34) 3.383 ? . 64602
H(16) H(46) 3.188 ? . 65601
H(17) O(3) 3.319 ? . 55401
H(17) C(12) 3.593 ? . 55401
H(17) H(10) 3.446 ? . 64502
H(17) H(32) 2.741 ? . 55401
H(17) H(44) 3.055 ? . 55401
H(19) H(11) 3.236 ? . 64502
H(19) H(31) 3.311 ? . 64602

loop_
_geom_torsion_atom_site_label_1
_geom_torsion_atom_site_label_2
_geom_torsion_atom_site_label_3
_geom_torsion_atom_site_label_4
_geom_torsion
_geom_torsion_publ_flag
_geom_torsion_site_symmetry_1
_geom_torsion_site_symmetry_2
_geom_torsion_site_symmetry_3
_geom_torsion_site_symmetry_4
O(8) Si(1) C(18) C(19) -57.6(6) ? . . . .
O(8) Si(1) C(18) C(20) 65.4(5) ? . . . .
O(8) Si(1) C(18) C(21) -176.2(5) ? . . . .
C(18) Si(1) O(8) C(7) 170.0(6) ? . . . .
O(8) Si(1) C(22) C(23) -147.0(5) ? . . . .
O(8) Si(1) C(22) C(27) 34.8(5) ? . . . .
C(22) Si(1) O(8) C(7) 51.1(6) ? . . . .
O(8) Si(1) C(28) C(29) 177.6(6) ? . . . .
O(8) Si(1) C(28) C(33) -1.6(7) ? . . . .
C(28) Si(1) O(8) C(7) -71.5(6) ? . . . .
C(18) Si(1) C(22) C(23) 99.3(6) ? . . . .
C(18) Si(1) C(22) C(27) -78.9(5) ? . . . .
C(22) Si(1) C(18) C(19) 59.3(6) ? . . . .
C(22) Si(1) C(18) C(20) -177.7(5) ? . . . .
C(22) Si(1) C(18) C(21) -59.3(6) ? . . . .
C(18) Si(1) C(28) C(29) -68.6(8) ? . . . .
C(18) Si(1) C(28) C(33) 112.2(6) ? . . . .
C(28) Si(1) C(18) C(19) -175.1(5) ? . . . .
C(28) Si(1) C(18) C(20) -52.1(6) ? . . . .
C(28) Si(1) C(18) C(21) 66.3(6) ? . . . .
C(22) Si(1) C(28) C(29) 56.8(7) ? . . . .
C(22) Si(1) C(28) C(33) -122.3(6) ? . . . .
C(28) Si(1) C(22) C(23) -25.9(6) ? . . . .
C(28) Si(1) C(22) C(27) 156.0(5) ? . . . .
C(2) O(2) C(10) O(3) 19.1(7) ? . . . .
C(2) O(2) C(10) C(11) 134.4(5) ? . . . .
C(2) O(2) C(10) C(12) -100.6(6) ? . . . .
C(10) O(2) C(2) C(1) -117.9(6) ? . . . .
C(10) O(2) C(2) C(3) 6.7(7) ? . . . .
C(3) O(3) C(10) O(2) -38.8(6) ? . . . .
C(3) O(3) C(10) C(11) -155.9(5) ? . . . .
C(3) O(3) C(10) C(12) 79.4(7) ? . . . .
C(10) O(3) C(3) C(2) 42.7(6) ? . . . .
C(10) O(3) C(3) C(4) 167.9(5) ? . . . .
C(4) O(4) C(13) O(5) 21.0(6) ? . . . .
C(4) O(4) C(13) C(14) 137.9(5) ? . . . .
C(4) O(4) C(13) C(15) -97.5(6) ? . . . .
C(13) O(4) C(4) C(3) -116.3(5) ? . . . .
C(13) O(4) C(4) C(5) 123.0(5) ? . . . .
C(13) O(4) C(4) C(8) 0.8(5) ? . . . .
C(8) O(5) C(13) O(4) -36.0(5) ? . . . .
C(8) O(5) C(13) C(14) -152.6(5) ? . . . .
C(8) O(5) C(13) C(15) 81.1(6) ? . . . .
C(13) O(5) C(8) C(4) 36.0(5) ? . . . .
C(5) O(6) C(16) O(7) -85.4(7) ? . . . .
C(16) O(6) C(5) C(4) 127.5(6) ? . . . .
C(16) O(6) C(5) C(6) -108.3(6) ? . . . .
C(17) O(7) C(16) O(6) -71.7(8) ? . . . .
Si(1) O(8) C(7) C(6) 156.0(5) ? . . . .
N(2) N(1) C(1) C(2) 88.3(7) ? . . . .
N(2) N(1) C(1) C(6) -152.8(6) ? . . . .
N(2) N(1) C(1) C(9) -33.5(8) ? . . . .
C(1) N(1) N(2) N(3) 167(4) ? . . . .
N(1) C(1) C(2) O(2) -82.8(6) ? . . . .
N(1) C(1) C(2) C(3) 160.8(5) ? . . . .
N(1) C(1) C(6) C(5) -175.5(6) ? . . . .
N(1) C(1) C(6) C(7) 56.2(7) ? . . . .
N(1) C(1) C(9) O(1) -25.0(7) ? . . . .
C(2) C(1) C(6) C(5) -57.3(8) ? . . . .
C(2) C(1) C(6) C(7) 174.3(6) ? . . . .
C(6) C(1) C(2) O(2) 160.7(6) ? . . . .
C(6) C(1) C(2) C(3) 44.3(8) ? . . . .
C(2) C(1) C(9) O(1) -146.2(5) ? . . . .
C(9) C(1) C(2) O(2) 39.7(7) ? . . . .
C(9) C(1) C(2) C(3) -76.7(7) ? . . . .
C(6) C(1) C(9) O(1) 92.4(7) ? . . . .
C(9) C(1) C(6) C(5) 64.1(7) ? . . . .
C(9) C(1) C(6) C(7) -64.3(8) ? . . . .
O(2) C(2) C(3) O(3) -30.2(6) ? . . . .
O(2) C(2) C(3) C(4) -153.9(5) ? . . . .
C(1) C(2) C(3) O(3) 88.8(6) ? . . . .
C(1) C(2) C(3) C(4) -35.0(9) ? . . . .
O(3) C(3) C(4) O(4) 164.4(5) ? . . . .
O(3) C(3) C(4) C(5) -80.1(7) ? . . . .
O(3) C(3) C(4) C(8) 52.2(8) ? . . . .
C(2) C(3) C(4) O(4) -78.0(7) ? . . . .
C(2) C(3) C(4) C(5) 37.6(8) ? . . . .
C(2) C(3) C(4) C(8) 169.9(6) ? . . . .
O(4) C(4) C(5) O(6) -173.3(4) ? . . . .
O(4) C(4) C(5) C(6) 63.4(6) ? . . . .
O(4) C(4) C(8) O(5) -22.2(5) ? . . . .
C(3) C(4) C(5) O(6) 71.9(7) ? . . . .
C(3) C(4) C(5) C(6) -51.3(7) ? . . . .
C(3) C(4) C(8) O(5) 90.3(5) ? . . . .
C(5) C(4) C(8) O(5) -138.2(5) ? . . . .
C(8) C(4) C(5) O(6) -58.4(6) ? . . . .
C(8) C(4) C(5) C(6) 178.3(5) ? . . . .
O(6) C(5) C(6) C(1) -61.7(7) ? . . . .
O(6) C(5) C(6) C(7) 66.2(6) ? . . . .
C(4) C(5) C(6) C(1) 62.2(7) ? . . . .
C(4) C(5) C(6) C(7) -169.9(5) ? . . . .
C(1) C(6) C(7) O(8) -177.6(5) ? . . . .
C(5) C(6) C(7) O(8) 55.5(7) ? . . . .
Si(1) C(22) C(23) C(24) -176.9(5) ? . . . .
Si(1) C(22) C(27) C(26) 178.0(5) ? . . . .
C(23) C(22) C(27) C(26) -0.3(8) ? . . . .
C(27) C(22) C(23) C(24) 1.3(9) ? . . . .
C(22) C(23) C(24) C(25) -1.9(10) ? . . . .
C(23) C(24) C(25) C(26) 1.4(10) ? . . . .
C(24) C(25) C(26) C(27) -0.4(8) ? . . . .
C(25) C(26) C(27) C(22) -0.1(8) ? . . . .
Si(1) C(28) C(29) C(30) 178.9(7) ? . . . .
Si(1) C(28) C(33) C(32) -179.2(6) ? . . . .
C(29) C(28) C(33) C(32) 1.6(12) ? . . . .
C(33) C(28) C(29) C(30) -1.9(13) ? . . . .
C(28) C(29) C(30) C(31) 1.0(14) ? . . . .
C(29) C(30) C(31) C(32) 0.4(12) ? . . . .
C(30) C(31) C(32) C(33) -0.7(13) ? . . . .
C(31) C(32) C(33) C(28) -0.4(10) ? . . . .

loop_
_cod_related_entry_id
_cod_related_entry_database
_cod_related_entry_code
1 ChemSpider 9760208
